data_4340835
loop_
_publ_author_name
'Marion, Ronan'
'Sguerra, Fabien'
'Di Meo, Florent'
'Sauvageot, Elodie'
'Lohier, Jean-Fran\,cois'
'Daniellou, Richard'
'Renaud, Jean-Luc'
'Linares, Mathieu'
'Hamel, Matthieu'
'Gaillard, Sylvain'

_publ_section_title
;
 NHC Copper(I) Complexes Bearing Dipyridylamine Ligands: Synthesis,
 Structural, and Photoluminescent Studies.
;
_journal_issue 17
_journal_name_full 'Inorganic chemistry'
_journal_page_first 9181
_journal_page_last 9191
_journal_paper_doi 10.1021/ic501230m
_journal_volume 53
_journal_year 2014
_chemical_formula_moiety 'C39 H49 Cu F6 N5 P'
_chemical_formula_sum 'C39 H49 Cu F6 N5 P'
_chemical_formula_weight 796.34
_chemical_name_systematic
;
 (1,3-bis(2,6-di-iso-propylphenyl)imidazol-2-ylidene)
(5,5'-dimethyl-2,2'-dipyridylamine) copper hexafluorophosphate
;
_space_group_IT_number 14
_symmetry_cell_setting monoclinic
_symmetry_space_group_name_Hall '-P 2ybc'
_symmetry_space_group_name_H-M 'P 1 21/c 1'
_atom_sites_solution_hydrogens geom
_atom_sites_solution_primary direct
_atom_sites_solution_secondary difmap
_audit_creation_method SHELXL-97
_cell_angle_alpha 90.00
_cell_angle_beta 105.1170(10)
_cell_angle_gamma 90.00
_cell_formula_units_Z 4
_cell_length_a 11.9827(3)
_cell_length_b 21.4892(6)
_cell_length_c 16.9450(5)
_cell_measurement_reflns_used 9952
_cell_measurement_temperature 150(2)
_cell_measurement_theta_max 30.53
_cell_measurement_theta_min 2.59
_cell_volume 4212.3(2)
_computing_cell_refinement 'Bruker SAINT'
_computing_data_collection 'Bruker APEX2'
_computing_data_reduction 'Bruker SAINT'
_computing_molecular_graphics 'Bruker SHELXTL'
_computing_publication_material 'Bruker SHELXTL'
_computing_structure_refinement 'SHELXL-97 (Sheldrick, 2008)'
_computing_structure_solution 'SHELXS-97 (Sheldrick, 2008)'
_diffrn_ambient_temperature 150(2)
_diffrn_measured_fraction_theta_full 0.982
_diffrn_measured_fraction_theta_max 0.982
_diffrn_measurement_device_type 'Bruker APEX-II CCD'
_diffrn_measurement_method '\f and \w scans'
_diffrn_radiation_monochromator graphite
_diffrn_radiation_source 'fine-focus sealed tube'
_diffrn_radiation_type MoK\a
_diffrn_radiation_wavelength 0.71073
_diffrn_reflns_av_R_equivalents 0.0273
_diffrn_reflns_av_sigmaI/netI 0.0228
_diffrn_reflns_limit_h_max 15
_diffrn_reflns_limit_h_min -13
_diffrn_reflns_limit_k_max 25
_diffrn_reflns_limit_k_min -27
_diffrn_reflns_limit_l_max 21
_diffrn_reflns_limit_l_min -21
_diffrn_reflns_number 52812
_diffrn_reflns_theta_full 27.10
_diffrn_reflns_theta_max 27.10
_diffrn_reflns_theta_min 2.59
_exptl_absorpt_coefficient_mu 0.615
_exptl_absorpt_correction_type none
_exptl_crystal_colour colourless
_exptl_crystal_density_diffrn 1.256
_exptl_crystal_density_method 'not measured'
_exptl_crystal_description block
_exptl_crystal_F_000 1664
_exptl_crystal_size_max 0.30
_exptl_crystal_size_mid 0.28
_exptl_crystal_size_min 0.24
_platon_squeeze_details
;
;
_refine_diff_density_max 0.494
_refine_diff_density_min -0.507
_refine_diff_density_rms 0.079
_refine_ls_extinction_method none
_refine_ls_goodness_of_fit_ref 1.134
_refine_ls_hydrogen_treatment mixed
_refine_ls_matrix_type full
_refine_ls_number_parameters 483
_refine_ls_number_reflns 9135
_refine_ls_number_restraints 0
_refine_ls_restrained_S_all 1.134
_refine_ls_R_factor_all 0.0556
_refine_ls_R_factor_gt 0.0502
_refine_ls_shift/su_max 0.001
_refine_ls_shift/su_mean 0.000
_refine_ls_structure_factor_coef Fsqd
_refine_ls_weighting_details 'calc w=1/[\s^2^(Fo^2^)+(0.0488P)^2^+6.5605P] where P=(Fo^2^+2Fc^2^)/3'
_refine_ls_weighting_scheme calc
_refine_ls_wR_factor_gt 0.1278
_refine_ls_wR_factor_ref 0.1305
_reflns_number_gt 8087
_reflns_number_total 9135
_reflns_threshold_expression >2sigma(I)
_cod_data_source_file ic501230m_si_007.cif
_cod_data_source_block '[Cu(IPr)(L8)][PF6]'
_cod_depositor_comments
;
The following automatic conversions were performed:

'_symmetry_cell_setting' value 'Monoclinic' changed to 'monoclinic'
according to
/usr/data/users/saulius/crontab/automatic-downloads/rss-feeds/ACS/lib/dictionaries/cif_core.dic
dictionary named 'cif_core.dic' version 2.4.2 from 2011-04-26.

Automatic conversion script
Id: cif_fix_values 2281 2013-09-26 08:29:07Z andrius 

 Adding full bibliography for 4340834--4340841.cif.
;
_cod_original_sg_symbol_H-M 'P2(1)/c  '
_cod_database_code 4340835

loop_
_symmetry_equiv_pos_as_xyz
'x, y, z'
'-x, y+1/2, -z+1/2'
'-x, -y, -z'
'x, -y-1/2, z-1/2'

loop_
_atom_site_label
_atom_site_type_symbol
_atom_site_fract_x
_atom_site_fract_y
_atom_site_fract_z
_atom_site_U_iso_or_equiv
_atom_site_adp_type
_atom_site_occupancy
_atom_site_symmetry_multiplicity
_atom_site_calc_flag
_atom_site_refinement_flags
Cu1 Cu 0.47533(2) 0.194450(14) 0.633362(19) 0.01995(9) Uani 1 1 d .
P1 P 0.07271(6) 0.05709(3) 0.28859(4) 0.02322(15) Uani 1 1 d .
C5 C 0.5710(2) 0.06799(13) 0.63397(17) 0.0259(5) Uani 1 1 d .
C2 C 0.3655(2) 0.00772(12) 0.56579(16) 0.0261(5) Uani 1 1 d .
C1 C 0.3767(2) 0.07151(12) 0.56922(16) 0.0233(5) Uani 1 1 d .
H1 H 0.3099 0.0956 0.5458 0.028 Uiso 1 1 calc R
C10 C 0.6893(2) 0.25821(13) 0.62138(17) 0.0275(6) Uani 1 1 d .
H10 H 0.6386 0.2930 0.6118 0.033 Uiso 1 1 calc R
C4 C 0.5667(3) 0.00279(14) 0.6345(2) 0.0375(7) Uani 1 1 d .
H4 H 0.6344 -0.0207 0.6579 0.045 Uiso 1 1 calc R
C9 C 0.8028(2) 0.26791(14) 0.61955(17) 0.0306(6) Uani 1 1 d .
C6 C 0.7173(2) 0.15405(13) 0.65051(18) 0.0286(6) Uani 1 1 d .
C3 C 0.4641(3) -0.02656(13) 0.6010(2) 0.0367(7) Uani 1 1 d .
H3 H 0.4603 -0.0707 0.6019 0.044 Uiso 1 1 calc R
C11 C 0.2518(3) -0.02343(14) 0.5265(2) 0.0350(7) Uani 1 1 d .
H11A H 0.2120 -0.0337 0.5686 0.052 Uiso 1 1 calc R
H11B H 0.2659 -0.0617 0.4991 0.052 Uiso 1 1 calc R
H11C H 0.2035 0.0048 0.4864 0.052 Uiso 1 1 calc R
C12 C 0.8432(3) 0.33122(16) 0.6005(2) 0.0407(8) Uani 1 1 d .
H12A H 0.7767 0.3592 0.5836 0.061 Uiso 1 1 calc R
H12B H 0.8815 0.3276 0.5562 0.061 Uiso 1 1 calc R
H12C H 0.8978 0.3481 0.6493 0.061 Uiso 1 1 calc R
C8 C 0.8752(3) 0.21678(16) 0.6358(2) 0.0418(8) Uani 1 1 d .
H8 H 0.9542 0.2212 0.6361 0.050 Uiso 1 1 calc R
C7 C 0.8344(2) 0.16004(16) 0.6516(2) 0.0414(8) Uani 1 1 d .
H7 H 0.8845 0.1251 0.6631 0.050 Uiso 1 1 calc R
N2 N 0.64562(18) 0.20263(10) 0.63586(14) 0.0252(5) Uani 1 1 d .
N1 N 0.47637(18) 0.10249(10) 0.60365(14) 0.0230(4) Uani 1 1 d .
N3 N 0.6780(2) 0.09573(12) 0.66688(18) 0.0349(6) Uani 1 1 d .
N5 N 0.25814(16) 0.24150(9) 0.66393(12) 0.0168(4) Uani 1 1 d .
N4 N 0.39883(17) 0.30351(9) 0.70989(13) 0.0179(4) Uani 1 1 d .
C15 C 0.2160(2) 0.28924(12) 0.70316(17) 0.0247(5) Uani 1 1 d .
H15 H 0.1394 0.2935 0.7084 0.030 Uiso 1 1 calc R
C13 C 0.37220(19) 0.24914(10) 0.66751(14) 0.0155(4) Uani 1 1 d .
C14 C 0.3048(2) 0.32818(12) 0.73228(17) 0.0234(5) Uani 1 1 d .
H14 H 0.3033 0.3654 0.7623 0.028 Uiso 1 1 calc R
C17 C 0.5969(2) 0.30781(13) 0.79512(16) 0.0258(5) Uani 1 1 d .
C21 C 0.5282(2) 0.38459(12) 0.68543(17) 0.0269(6) Uani 1 1 d .
C20 C 0.6381(3) 0.41153(14) 0.7071(2) 0.0364(7) Uani 1 1 d .
H20 H 0.6535 0.4467 0.6777 0.044 Uiso 1 1 calc R
C16 C 0.5113(2) 0.33236(11) 0.73051(15) 0.0197(5) Uani 1 1 d .
C18 C 0.7048(2) 0.33692(16) 0.81434(19) 0.0360(7) Uani 1 1 d .
H18 H 0.7652 0.3214 0.8580 0.043 Uiso 1 1 calc R
C19 C 0.7245(3) 0.38801(16) 0.7706(2) 0.0401(8) Uani 1 1 d .
H19 H 0.7985 0.4072 0.7843 0.048 Uiso 1 1 calc R
C25 C 0.4340(3) 0.40991(14) 0.6148(2) 0.0392(7) Uani 1 1 d .
H25 H 0.3602 0.3894 0.6178 0.047 Uiso 1 1 calc R
C22 C 0.5727(3) 0.25415(15) 0.84634(19) 0.0382(7) Uani 1 1 d .
H22 H 0.5044 0.2309 0.8127 0.046 Uiso 1 1 calc R
C24 C 0.5400(4) 0.2794(2) 0.9210(3) 0.0653(12) Uani 1 1 d .
H24A H 0.6059 0.3019 0.9557 0.098 Uiso 1 1 calc R
H24B H 0.5187 0.2449 0.9519 0.098 Uiso 1 1 calc R
H24C H 0.4742 0.3079 0.9035 0.098 Uiso 1 1 calc R
C26 C 0.4164(6) 0.4788(2) 0.6208(4) 0.108(2) Uani 1 1 d .
H26A H 0.4899 0.5004 0.6254 0.163 Uiso 1 1 calc R
H26B H 0.3888 0.4878 0.6692 0.163 Uiso 1 1 calc R
H26C H 0.3592 0.4932 0.5718 0.163 Uiso 1 1 calc R
C23 C 0.6721(4) 0.2083(2) 0.8717(3) 0.0690(13) Uani 1 1 d .
H23A H 0.6938 0.1935 0.8230 0.103 Uiso 1 1 calc R
H23B H 0.6481 0.1729 0.8999 0.103 Uiso 1 1 calc R
H23C H 0.7385 0.2290 0.9085 0.103 Uiso 1 1 calc R
C27 C 0.4542(6) 0.3922(4) 0.5347(3) 0.130(3) Uani 1 1 d .
H27A H 0.3895 0.4069 0.4904 0.194 Uiso 1 1 calc R
H27B H 0.4601 0.3469 0.5316 0.194 Uiso 1 1 calc R
H27C H 0.5261 0.4113 0.5294 0.194 Uiso 1 1 calc R
C33 C 0.1309(2) 0.19185(12) 0.54397(16) 0.0218(5) Uani 1 1 d .
C28 C 0.18922(19) 0.18887(11) 0.62712(15) 0.0180(5) Uani 1 1 d .
C30 C 0.1122(2) 0.08826(12) 0.64020(17) 0.0260(6) Uani 1 1 d .
H30 H 0.1052 0.0528 0.6720 0.031 Uiso 1 1 calc R
C29 C 0.1808(2) 0.13816(11) 0.67691(16) 0.0209(5) Uani 1 1 d .
C31 C 0.0543(2) 0.08969(13) 0.55844(18) 0.0293(6) Uani 1 1 d .
H31 H 0.0079 0.0553 0.5346 0.035 Uiso 1 1 calc R
C32 C 0.0632(2) 0.14065(13) 0.51082(17) 0.0281(6) Uani 1 1 d .
H32 H 0.0226 0.1408 0.4546 0.034 Uiso 1 1 calc R
C34 C 0.2447(2) 0.13606(12) 0.76709(16) 0.0274(6) Uani 1 1 d .
H34 H 0.2633 0.1799 0.7856 0.033 Uiso 1 1 calc R
C37 C 0.1424(2) 0.24700(13) 0.49078(17) 0.0284(6) Uani 1 1 d .
H37 H 0.1692 0.2835 0.5273 0.034 Uiso 1 1 calc R
C39 C 0.2337(3) 0.23307(16) 0.4451(2) 0.0393(7) Uani 1 1 d .
H39A H 0.3075 0.2238 0.4845 0.059 Uiso 1 1 calc R
H39B H 0.2430 0.2693 0.4123 0.059 Uiso 1 1 calc R
H39C H 0.2094 0.1971 0.4091 0.059 Uiso 1 1 calc R
C35 C 0.3592(3) 0.10105(17) 0.7800(2) 0.0462(8) Uani 1 1 d .
H35A H 0.3440 0.0582 0.7603 0.069 Uiso 1 1 calc R
H35B H 0.3991 0.1006 0.8384 0.069 Uiso 1 1 calc R
H35C H 0.4078 0.1219 0.7497 0.069 Uiso 1 1 calc R
C38 C 0.0260(3) 0.26413(19) 0.4310(2) 0.0518(9) Uani 1 1 d .
H38A H 0.0048 0.2322 0.3884 0.078 Uiso 1 1 calc R
H38B H 0.0330 0.3045 0.4057 0.078 Uiso 1 1 calc R
H38C H -0.0339 0.2667 0.4607 0.078 Uiso 1 1 calc R
C36 C 0.1710(4) 0.1083(2) 0.8195(2) 0.0557(11) Uani 1 1 d .
H36A H 0.0942 0.1275 0.8047 0.084 Uiso 1 1 calc R
H36B H 0.2080 0.1163 0.8774 0.084 Uiso 1 1 calc R
H36C H 0.1635 0.0633 0.8101 0.084 Uiso 1 1 calc R
F1 F 0.01146(16) 0.04726(9) 0.36040(11) 0.0412(4) Uani 1 1 d .
F6 F -0.04411(15) 0.03712(8) 0.22405(11) 0.0389(4) Uani 1 1 d .
F2 F 0.03378(17) 0.12829(8) 0.28198(12) 0.0459(5) Uani 1 1 d .
F5 F 0.19007(14) 0.07662(9) 0.35385(12) 0.0438(5) Uani 1 1 d .
F4 F 0.11286(16) -0.01447(8) 0.29695(15) 0.0526(6) Uani 1 1 d .
F3 F 0.1335(2) 0.06671(12) 0.21672(14) 0.0678(7) Uani 1 1 d .
H2 H 0.732(3) 0.0691(17) 0.680(2) 0.043(10) Uiso 1 1 d .

loop_
_atom_site_aniso_label
_atom_site_aniso_U_11
_atom_site_aniso_U_22
_atom_site_aniso_U_33
_atom_site_aniso_U_23
_atom_site_aniso_U_13
_atom_site_aniso_U_12
Cu1 0.01517(15) 0.02126(16) 0.02551(17) -0.00449(12) 0.00902(12) 0.00154(11)
P1 0.0186(3) 0.0197(3) 0.0319(4) 0.0016(3) 0.0075(3) -0.0034(2)
C5 0.0183(12) 0.0281(13) 0.0324(14) -0.0031(11) 0.0086(11) 0.0016(10)
C2 0.0280(13) 0.0243(13) 0.0266(13) -0.0032(10) 0.0081(11) -0.0002(11)
C1 0.0189(12) 0.0247(13) 0.0257(13) -0.0031(10) 0.0046(10) 0.0037(10)
C10 0.0229(13) 0.0319(14) 0.0303(14) -0.0079(11) 0.0120(11) -0.0042(11)
C4 0.0243(14) 0.0277(15) 0.058(2) 0.0053(14) 0.0063(14) 0.0090(12)
C9 0.0233(13) 0.0430(16) 0.0300(14) -0.0138(12) 0.0150(11) -0.0125(12)
C6 0.0199(12) 0.0323(14) 0.0360(15) -0.0063(12) 0.0113(11) 0.0004(11)
C3 0.0347(16) 0.0211(13) 0.0546(19) 0.0032(13) 0.0119(14) 0.0042(12)
C11 0.0347(15) 0.0261(14) 0.0405(16) -0.0045(12) 0.0034(13) -0.0049(12)
C12 0.0353(16) 0.0467(18) 0.0451(18) -0.0136(15) 0.0196(14) -0.0174(14)
C8 0.0185(13) 0.0508(19) 0.060(2) -0.0137(16) 0.0179(14) -0.0067(13)
C7 0.0178(13) 0.0438(18) 0.065(2) -0.0085(16) 0.0140(14) 0.0046(12)
N2 0.0176(10) 0.0284(12) 0.0325(12) -0.0048(9) 0.0118(9) 0.0002(9)
N1 0.0193(10) 0.0225(10) 0.0293(11) -0.0050(9) 0.0101(9) 0.0032(8)
N3 0.0179(11) 0.0310(13) 0.0545(16) 0.0020(12) 0.0074(11) 0.0069(10)
N5 0.0136(9) 0.0154(9) 0.0224(10) -0.0031(8) 0.0064(8) -0.0014(7)
N4 0.0147(9) 0.0163(9) 0.0232(10) -0.0018(8) 0.0060(8) -0.0015(8)
C15 0.0177(12) 0.0227(12) 0.0372(15) -0.0083(11) 0.0136(11) 0.0011(10)
C13 0.0123(10) 0.0161(11) 0.0186(11) 0.0002(9) 0.0051(9) -0.0021(8)
C14 0.0207(12) 0.0182(11) 0.0324(14) -0.0084(10) 0.0089(11) 0.0015(10)
C17 0.0201(12) 0.0314(14) 0.0252(13) -0.0054(11) 0.0045(10) -0.0013(11)
C21 0.0321(14) 0.0237(13) 0.0274(13) -0.0059(10) 0.0119(11) -0.0096(11)
C20 0.0404(17) 0.0334(15) 0.0407(17) -0.0106(13) 0.0201(14) -0.0191(13)
C16 0.0173(11) 0.0201(11) 0.0229(12) -0.0082(9) 0.0074(10) -0.0054(9)
C18 0.0198(13) 0.0510(19) 0.0339(15) -0.0109(14) 0.0012(12) -0.0042(13)
C19 0.0239(14) 0.0509(19) 0.0478(18) -0.0219(15) 0.0136(13) -0.0207(14)
C25 0.0452(18) 0.0287(15) 0.0393(17) 0.0078(13) 0.0029(14) -0.0128(13)
C22 0.0334(16) 0.0409(17) 0.0323(15) 0.0090(13) -0.0057(13) -0.0036(13)
C24 0.077(3) 0.072(3) 0.059(2) 0.029(2) 0.040(2) 0.012(2)
C26 0.134(5) 0.045(3) 0.105(4) -0.007(3) -0.043(4) 0.025(3)
C23 0.081(3) 0.065(3) 0.061(3) 0.022(2) 0.018(2) 0.029(2)
C27 0.142(6) 0.200(8) 0.033(2) -0.006(3) -0.002(3) 0.088(6)
C33 0.0163(11) 0.0225(12) 0.0278(13) -0.0042(10) 0.0079(10) 0.0017(9)
C28 0.0123(10) 0.0152(11) 0.0291(13) -0.0060(9) 0.0097(9) -0.0019(9)
C30 0.0265(13) 0.0210(12) 0.0358(15) -0.0047(11) 0.0173(12) -0.0079(10)
C29 0.0191(11) 0.0195(12) 0.0276(13) -0.0045(10) 0.0124(10) -0.0022(9)
C31 0.0223(13) 0.0273(14) 0.0404(16) -0.0149(12) 0.0118(12) -0.0107(11)
C32 0.0186(12) 0.0351(15) 0.0290(14) -0.0111(11) 0.0035(11) -0.0014(11)
C34 0.0375(15) 0.0218(13) 0.0255(13) -0.0028(10) 0.0127(12) -0.0067(11)
C37 0.0298(14) 0.0279(14) 0.0267(13) 0.0030(11) 0.0059(11) 0.0035(11)
C39 0.0431(17) 0.0439(18) 0.0361(16) 0.0086(14) 0.0197(14) 0.0012(14)
C35 0.055(2) 0.051(2) 0.0291(16) 0.0077(14) 0.0031(15) 0.0176(17)
C38 0.0404(19) 0.059(2) 0.050(2) 0.0154(18) 0.0009(16) 0.0136(17)
C36 0.075(3) 0.067(2) 0.0354(18) -0.0127(17) 0.0325(18) -0.034(2)
F1 0.0451(10) 0.0440(10) 0.0408(10) -0.0050(8) 0.0224(9) -0.0174(8)
F6 0.0329(9) 0.0349(9) 0.0416(10) -0.0035(8) -0.0031(8) -0.0083(7)
F2 0.0487(11) 0.0193(8) 0.0593(12) 0.0038(8) -0.0044(9) -0.0005(8)
F5 0.0212(8) 0.0431(10) 0.0589(12) -0.0017(9) -0.0040(8) -0.0066(7)
F4 0.0332(10) 0.0246(9) 0.0973(17) -0.0043(10) 0.0120(10) 0.0074(7)
F3 0.0840(17) 0.0763(16) 0.0615(14) -0.0257(12) 0.0519(13) -0.0498(13)

loop_
_atom_type_symbol
_atom_type_description
_atom_type_scat_dispersion_real
_atom_type_scat_dispersion_imag
_atom_type_scat_source
C C 0.0033 0.0016 'International Tables Vol C Tables 4.2.6.8 and 6.1.1.4'
H H 0.0000 0.0000 'International Tables Vol C Tables 4.2.6.8 and 6.1.1.4'
N N 0.0061 0.0033 'International Tables Vol C Tables 4.2.6.8 and 6.1.1.4'
F F 0.0171 0.0103 'International Tables Vol C Tables 4.2.6.8 and 6.1.1.4'
P P 0.1023 0.0942 'International Tables Vol C Tables 4.2.6.8 and 6.1.1.4'
Cu Cu 0.3201 1.2651 'International Tables Vol C Tables 4.2.6.8 and 6.1.1.4'

loop_
_geom_angle_atom_site_label_1
_geom_angle_atom_site_label_2
_geom_angle_atom_site_label_3
_geom_angle
C13 Cu1 N2 131.84(9)
C13 Cu1 N1 136.06(9)
N2 Cu1 N1 91.04(9)
F3 P1 F1 179.78(13)
F3 P1 F6 90.30(12)
F1 P1 F6 89.50(10)
F3 P1 F2 90.31(13)
F1 P1 F2 89.78(11)
F6 P1 F2 91.24(10)
F3 P1 F5 89.98(12)
F1 P1 F5 90.22(11)
F6 P1 F5 179.52(11)
F2 P1 F5 89.15(10)
F3 P1 F4 90.32(13)
F1 P1 F4 89.59(12)
F6 P1 F4 89.55(10)
F2 P1 F4 178.99(13)
F5 P1 F4 90.06(11)
N1 C5 N3 121.0(2)
N1 C5 C4 121.8(2)
N3 C5 C4 117.2(2)
C1 C2 C3 116.6(3)
C1 C2 C11 121.8(2)
C3 C2 C11 121.6(3)
N1 C1 C2 124.8(2)
N1 C1 H1 117.6
C2 C1 H1 117.6
N2 C10 C9 124.5(3)
N2 C10 H10 117.8
C9 C10 H10 117.8
C3 C4 C5 119.3(3)
C3 C4 H4 120.4
C5 C4 H4 120.4
C8 C9 C10 116.4(3)
C8 C9 C12 122.7(3)
C10 C9 C12 120.9(3)
N2 C6 N3 120.5(2)
N2 C6 C7 121.6(3)
N3 C6 C7 118.0(3)
C4 C3 C2 120.4(3)
C4 C3 H3 119.8
C2 C3 H3 119.8
C2 C11 H11A 109.5
C2 C11 H11B 109.5
H11A C11 H11B 109.5
C2 C11 H11C 109.5
H11A C11 H11C 109.5
H11B C11 H11C 109.5
C9 C12 H12A 109.5
C9 C12 H12B 109.5
H12A C12 H12B 109.5
C9 C12 H12C 109.5
H12A C12 H12C 109.5
H12B C12 H12C 109.5
C7 C8 C9 120.7(3)
C7 C8 H8 119.6
C9 C8 H8 119.6
C8 C7 C6 119.1(3)
C8 C7 H7 120.4
C6 C7 H7 120.4
C6 N2 C10 117.7(2)
C6 N2 Cu1 121.96(18)
C10 N2 Cu1 120.37(18)
C5 N1 C1 117.0(2)
C5 N1 Cu1 120.03(18)
C1 N1 Cu1 121.29(17)
C5 N3 C6 129.1(3)
C5 N3 H2 112(3)
C6 N3 H2 113(2)
C13 N5 C15 112.06(19)
C13 N5 C28 124.64(19)
C15 N5 C28 123.24(19)
C13 N4 C14 112.11(19)
C13 N4 C16 124.83(19)
C14 N4 C16 123.1(2)
C14 C15 N5 106.6(2)
C14 C15 H15 126.7
N5 C15 H15 126.7
N5 C13 N4 102.76(19)
N5 C13 Cu1 129.49(17)
N4 C13 Cu1 127.43(16)
C15 C14 N4 106.5(2)
C15 C14 H14 126.8
N4 C14 H14 126.8
C16 C17 C18 117.4(3)
C16 C17 C22 121.8(2)
C18 C17 C22 120.7(3)
C20 C21 C16 116.7(3)
C20 C21 C25 121.1(3)
C16 C21 C25 122.2(2)
C19 C20 C21 121.2(3)
C19 C20 H20 119.4
C21 C20 H20 119.4
C17 C16 C21 123.4(2)
C17 C16 N4 118.5(2)
C21 C16 N4 118.1(2)
C19 C18 C17 120.6(3)
C19 C18 H18 119.7
C17 C18 H18 119.7
C18 C19 C20 120.7(3)
C18 C19 H19 119.6
C20 C19 H19 119.6
C27 C25 C26 111.8(5)
C27 C25 C21 111.3(3)
C26 C25 C21 112.9(3)
C27 C25 H25 106.8
C26 C25 H25 106.8
C21 C25 H25 106.8
C17 C22 C23 113.7(3)
C17 C22 C24 109.5(3)
C23 C22 C24 110.5(3)
C17 C22 H22 107.6
C23 C22 H22 107.6
C24 C22 H22 107.6
C22 C24 H24A 109.5
C22 C24 H24B 109.5
H24A C24 H24B 109.5
C22 C24 H24C 109.5
H24A C24 H24C 109.5
H24B C24 H24C 109.5
C25 C26 H26A 109.5
C25 C26 H26B 109.5
H26A C26 H26B 109.5
C25 C26 H26C 109.5
H26A C26 H26C 109.5
H26B C26 H26C 109.5
C22 C23 H23A 109.5
C22 C23 H23B 109.5
H23A C23 H23B 109.5
C22 C23 H23C 109.5
H23A C23 H23C 109.5
H23B C23 H23C 109.5
C25 C27 H27A 109.5
C25 C27 H27B 109.5
H27A C27 H27B 109.5
C25 C27 H27C 109.5
H27A C27 H27C 109.5
H27B C27 H27C 109.5
C32 C33 C28 117.0(2)
C32 C33 C37 120.7(2)
C28 C33 C37 122.3(2)
C29 C28 C33 123.2(2)
C29 C28 N5 118.2(2)
C33 C28 N5 118.5(2)
C31 C30 C29 121.0(2)
C31 C30 H30 119.5
C29 C30 H30 119.5
C30 C29 C28 117.2(2)
C30 C29 C34 120.6(2)
C28 C29 C34 122.2(2)
C30 C31 C32 120.7(2)
C30 C31 H31 119.7
C32 C31 H31 119.7
C31 C32 C33 121.0(3)
C31 C32 H32 119.5
C33 C32 H32 119.5
C29 C34 C36 112.3(2)
C29 C34 C35 110.9(2)
C36 C34 C35 110.9(3)
C29 C34 H34 107.5
C36 C34 H34 107.5
C35 C34 H34 107.5
C33 C37 C39 109.6(2)
C33 C37 C38 111.8(3)
C39 C37 C38 111.0(3)
C33 C37 H37 108.1
C39 C37 H37 108.1
C38 C37 H37 108.1
C37 C39 H39A 109.5
C37 C39 H39B 109.5
H39A C39 H39B 109.5
C37 C39 H39C 109.5
H39A C39 H39C 109.5
H39B C39 H39C 109.5
C34 C35 H35A 109.5
C34 C35 H35B 109.5
H35A C35 H35B 109.5
C34 C35 H35C 109.5
H35A C35 H35C 109.5
H35B C35 H35C 109.5
C37 C38 H38A 109.5
C37 C38 H38B 109.5
H38A C38 H38B 109.5
C37 C38 H38C 109.5
H38A C38 H38C 109.5
H38B C38 H38C 109.5
C34 C36 H36A 109.5
C34 C36 H36B 109.5
H36A C36 H36B 109.5
C34 C36 H36C 109.5
H36A C36 H36C 109.5
H36B C36 H36C 109.5

loop_
_geom_bond_atom_site_label_1
_geom_bond_atom_site_label_2
_geom_bond_distance
Cu1 C13 1.902(2)
Cu1 N2 2.037(2)
Cu1 N1 2.040(2)
P1 F3 1.587(2)
P1 F1 1.5906(18)
P1 F6 1.5942(17)
P1 F2 1.5951(18)
P1 F5 1.6017(18)
P1 F4 1.6064(18)
C5 N1 1.340(3)
C5 N3 1.392(4)
C5 C4 1.402(4)
C2 C1 1.377(4)
C2 C3 1.388(4)
C2 C11 1.508(4)
C1 N1 1.359(3)
C1 H1 0.9500
C10 N2 1.352(4)
C10 C9 1.385(4)
C10 H10 0.9500
C4 C3 1.366(4)
C4 H4 0.9500
C9 C8 1.382(5)
C9 C12 1.507(4)
C6 N2 1.333(4)
C6 N3 1.392(4)
C6 C7 1.404(4)
C3 H3 0.9500
C11 H11A 0.9800
C11 H11B 0.9800
C11 H11C 0.9800
C12 H12A 0.9800
C12 H12B 0.9800
C12 H12C 0.9800
C8 C7 1.366(5)
C8 H8 0.9500
C7 H7 0.9500
N3 H2 0.85(4)
N5 C13 1.362(3)
N5 C15 1.387(3)
N5 C28 1.443(3)
N4 C13 1.365(3)
N4 C14 1.385(3)
N4 C16 1.442(3)
C15 C14 1.342(4)
C15 H15 0.9500
C14 H14 0.9500
C17 C16 1.394(4)
C17 C18 1.396(4)
C17 C22 1.516(4)
C21 C20 1.396(4)
C21 C16 1.402(4)
C21 C25 1.516(4)
C20 C19 1.380(5)
C20 H20 0.9500
C18 C19 1.380(5)
C18 H18 0.9500
C19 H19 0.9500
C25 C27 1.489(6)
C25 C26 1.503(5)
C25 H25 1.0000
C22 C23 1.518(5)
C22 C24 1.519(5)
C22 H22 1.0000
C24 H24A 0.9800
C24 H24B 0.9800
C24 H24C 0.9800
C26 H26A 0.9800
C26 H26B 0.9800
C26 H26C 0.9800
C23 H23A 0.9800
C23 H23B 0.9800
C23 H23C 0.9800
C27 H27A 0.9800
C27 H27B 0.9800
C27 H27C 0.9800
C33 C32 1.395(4)
C33 C28 1.401(4)
C33 C37 1.517(4)
C28 C29 1.398(3)
C30 C31 1.378(4)
C30 C29 1.395(3)
C30 H30 0.9500
C29 C34 1.521(4)
C31 C32 1.381(4)
C31 H31 0.9500
C32 H32 0.9500
C34 C36 1.528(4)
C34 C35 1.529(4)
C34 H34 1.0000
C37 C39 1.526(4)
C37 C38 1.539(4)
C37 H37 1.0000
C39 H39A 0.9800
C39 H39B 0.9800
C39 H39C 0.9800
C35 H35A 0.9800
C35 H35B 0.9800
C35 H35C 0.9800
C38 H38A 0.9800
C38 H38B 0.9800
C38 H38C 0.9800
C36 H36A 0.9800
C36 H36B 0.9800
C36 H36C 0.9800

loop_
_platon_squeeze_void_nr
_platon_squeeze_void_average_x
_platon_squeeze_void_average_y
_platon_squeeze_void_average_z
_platon_squeeze_void_volume
_platon_squeeze_void_count_electrons
_platon_squeeze_void_content
1 0.000 0.000 0.000 225 82 ' '
2 0.000 0.500 0.500 225 82 ' '
